data_1505531
loop_
_publ_author_name
'Cao, Chun-Li'
'Sun, Xiu-Li'
'Kang, Yan-Biao'
'Tang, Yong'

_publ_section_title
;
 Enantioselective formal [3+3] annulation for the direct construction of
 bicyclic skeletons with four stereogenic centers.
;
_journal_issue 21
_journal_name_full 'Organic letters'
_journal_page_first 4151
_journal_page_last 4154
_journal_paper_doi 10.1021/ol701669b
_journal_volume 9
_journal_year 2007
_chemical_absolute_configuration ad
_chemical_formula_sum 'C17 H19 Br O4'
_chemical_formula_weight 367.23
_chemical_name_systematic
; 
 ? 
;
_space_group_IT_number 4
_symmetry_cell_setting monoclinic
_symmetry_space_group_name_Hall 'P 2yb'
_symmetry_space_group_name_H-M 'P 1 21 1'
_atom_sites_solution_hydrogens geom
_atom_sites_solution_primary direct
_atom_sites_solution_secondary difmap
_audit_creation_method SHELXL-97
_cell_angle_alpha 90.00
_cell_angle_beta 98.132(3)
_cell_angle_gamma 90.00
_cell_formula_units_Z 2
_cell_length_a 7.0918(13)
_cell_length_b 10.3796(19)
_cell_length_c 11.126(2)
_cell_measurement_reflns_used 1443
_cell_measurement_temperature 293(2)
_cell_measurement_theta_max 47.381
_cell_measurement_theta_min 5.393
_cell_volume 810.8(3)
_computing_cell_refinement 'Bruker SMART'
_computing_data_collection 'Bruker SMART'
_computing_data_reduction 'Bruker SHELXTL'
_computing_molecular_graphics 'Bruker SHELXTL'
_computing_publication_material 'Bruker SHELXTL'
_computing_structure_refinement 'SHELXL-97 (Sheldrick, 1997)'
_computing_structure_solution 'SHELXS-97 (Sheldrick, 1990)'
_diffrn_ambient_temperature 293(2)
_diffrn_measured_fraction_theta_full 0.983
_diffrn_measured_fraction_theta_max 0.983
_diffrn_measurement_device_type 'CCD area detector'
_diffrn_measurement_method 'phi and omega scans'
_diffrn_radiation_monochromator graphite
_diffrn_radiation_source 'fine-focus sealed tube'
_diffrn_radiation_type MoK\a
_diffrn_radiation_wavelength 0.71073
_diffrn_reflns_av_R_equivalents 0.0521
_diffrn_reflns_av_sigmaI/netI 0.0604
_diffrn_reflns_limit_h_max 8
_diffrn_reflns_limit_h_min -8
_diffrn_reflns_limit_k_max 11
_diffrn_reflns_limit_k_min -13
_diffrn_reflns_limit_l_max 14
_diffrn_reflns_limit_l_min -12
_diffrn_reflns_number 4785
_diffrn_reflns_theta_full 27.00
_diffrn_reflns_theta_max 27.00
_diffrn_reflns_theta_min 1.85
_exptl_absorpt_coefficient_mu 2.550
_exptl_absorpt_correction_T_max 1.0000
_exptl_absorpt_correction_T_min 0.5520
_exptl_absorpt_correction_type empirical
_exptl_crystal_colour colorless
_exptl_crystal_density_diffrn 1.504
_exptl_crystal_density_method 'not measured'
_exptl_crystal_F_000 376
_exptl_crystal_size_max 0.462
_exptl_crystal_size_mid 0.397
_exptl_crystal_size_min 0.307
_refine_diff_density_max 0.296
_refine_diff_density_min -0.345
_refine_diff_density_rms 0.057
_refine_ls_abs_structure_details 'Flack H D (1983), Acta Cryst. A39, 876-881'
_refine_ls_abs_structure_Flack -0.013(18)
_refine_ls_extinction_method none
_refine_ls_goodness_of_fit_ref 1.055
_refine_ls_hydrogen_treatment mixed
_refine_ls_matrix_type full
_refine_ls_number_parameters 213
_refine_ls_number_reflns 2715
_refine_ls_number_restraints 4
_refine_ls_restrained_S_all 1.055
_refine_ls_R_factor_all 0.0784
_refine_ls_R_factor_gt 0.0476
_refine_ls_shift/su_max 0.000
_refine_ls_shift/su_mean 0.000
_refine_ls_structure_factor_coef Fsqd
_refine_ls_weighting_details 'calc w=1/[\s^2^(Fo^2^)+(0.0818P)^2^+0.0000P] where P=(Fo^2^+2Fc^2^)/3'
_refine_ls_weighting_scheme calc
_refine_ls_wR_factor_gt 0.1352
_refine_ls_wR_factor_ref 0.1619
_reflns_number_gt 1683
_reflns_number_total 2715
_reflns_threshold_expression >2sigma(I)
_cod_data_source_file ol701669b-file004.cif
_cod_data_source_block cd27152
_cod_depositor_comments
;
The following automatic conversions were performed:

'_symmetry_cell_setting' value 'Monoclinic' changed to 'monoclinic'
according to /home/saulius/struct/CIF-dictionaries/cif_core.dic
dictionary named 'cif_core.dic' version 2.4.1 from 2010-06-29.

Automatic conversion script
Id: cif_fix_values 1715 2011-07-08 13:25:40Z adriana 
;
_cod_original_sg_symbol_H-M P2(1)
_cod_database_code 1505531

loop_
_symmetry_equiv_pos_as_xyz
'x, y, z'
'-x, y+1/2, -z'

loop_
_atom_site_label
_atom_site_type_symbol
_atom_site_fract_x
_atom_site_fract_y
_atom_site_fract_z
_atom_site_U_iso_or_equiv
_atom_site_adp_type
_atom_site_occupancy
_atom_site_symmetry_multiplicity
_atom_site_calc_flag
_atom_site_refinement_flags
Br Br 1.05712(11) 0.68293(12) 0.64975(7) 0.0909(4) Uani 1 1 d .
O1 O 0.5573(5) 0.6782(6) 0.1266(3) 0.0468(9) Uani 1 1 d .
H1 H 0.5430 0.7486 0.0931 0.070 Uiso 1 1 calc R
O2 O 0.1683(7) 0.8340(5) 0.2084(5) 0.0638(14) Uani 1 1 d .
O3 O 0.4263(10) 0.4379(5) -0.0781(5) 0.0814(17) Uani 1 1 d .
O4 O 0.4935(8) 0.6388(4) -0.1137(5) 0.0650(15) Uani 1 1 d .
C1 C 0.4074(9) 0.5964(6) 0.0800(6) 0.0408(14) Uani 1 1 d .
C2 C 0.4131(9) 0.4856(6) 0.1692(5) 0.0425(14) Uani 1 1 d .
H2A H 0.5420 0.4522 0.1844 0.051 Uiso 1 1 calc R
H2B H 0.3314 0.4171 0.1326 0.051 Uiso 1 1 calc R
C3 C 0.3498(10) 0.5225(6) 0.2907(6) 0.0468(16) Uani 1 1 d D
C4 C 0.1769(10) 0.6159(7) 0.2785(6) 0.0526(17) Uani 1 1 d D
C5 C 0.1902(9) 0.7204(6) 0.1873(6) 0.0476(16) Uani 1 1 d .
C6 C 0.2165(8) 0.6692(7) 0.0659(5) 0.0440(13) Uani 1 1 d D
C7 C 0.0360(10) 0.5958(8) 0.0166(7) 0.0618(19) Uani 1 1 d .
H7A H -0.0658 0.6574 -0.0054 0.074 Uiso 1 1 calc R
H7B H 0.0573 0.5512 -0.0569 0.074 Uiso 1 1 calc R
C8 C -0.0281(10) 0.4997(8) 0.1025(7) 0.064(2) Uani 1 1 d .
H8A H 0.0485 0.4223 0.1015 0.077 Uiso 1 1 calc R
H8B H -0.1594 0.4765 0.0743 0.077 Uiso 1 1 calc R
C9 C -0.0135(10) 0.5485(8) 0.2331(7) 0.065(2) Uani 1 1 d .
H9A H -0.0294 0.4763 0.2861 0.078 Uiso 1 1 calc R
H9B H -0.1169 0.6085 0.2386 0.078 Uiso 1 1 calc R
C10 C 0.5168(9) 0.5688(7) 0.3810(6) 0.0486(16) Uani 1 1 d .
C11 C 0.5711(9) 0.6956(8) 0.3952(5) 0.0526(17) Uani 1 1 d .
H11 H 0.5000 0.7600 0.3519 0.063 Uiso 1 1 calc R
C12 C 0.7355(10) 0.7267(7) 0.4762(6) 0.060(2) Uani 1 1 d .
H12 H 0.7741 0.8122 0.4855 0.072 Uiso 1 1 calc R
C13 C 0.8373(9) 0.6344(8) 0.5404(6) 0.055(2) Uani 1 1 d .
C14 C 0.7843(10) 0.5101(8) 0.5297(7) 0.063(2) Uani 1 1 d .
H14 H 0.8546 0.4474 0.5759 0.075 Uiso 1 1 calc R
C15 C 0.6269(9) 0.4763(7) 0.4507(6) 0.0532(17) Uani 1 1 d .
H15 H 0.5920 0.3900 0.4430 0.064 Uiso 1 1 calc R
C16 C 0.4418(9) 0.5453(6) -0.0449(5) 0.0416(14) Uani 1 1 d .
C17 C 0.5527(14) 0.6034(9) -0.2263(7) 0.082(3) Uani 1 1 d .
H17A H 0.6690 0.5550 -0.2111 0.123 Uiso 1 1 calc R
H17B H 0.5731 0.6796 -0.2715 0.123 Uiso 1 1 calc R
H17C H 0.4558 0.5516 -0.2721 0.123 Uiso 1 1 calc R
H6 H 0.206(13) 0.734(6) 0.004(6) 0.10(3) Uiso 1 1 d D
H4 H 0.164(8) 0.669(6) 0.349(4) 0.051(16) Uiso 1 1 d D
H3 H 0.311(9) 0.442(4) 0.323(6) 0.06(2) Uiso 1 1 d D

loop_
_atom_site_aniso_label
_atom_site_aniso_U_11
_atom_site_aniso_U_22
_atom_site_aniso_U_33
_atom_site_aniso_U_23
_atom_site_aniso_U_13
_atom_site_aniso_U_12
Br 0.0654(5) 0.1171(8) 0.0819(6) 0.0013(6) -0.0184(4) -0.0083(6)
O1 0.044(2) 0.038(2) 0.058(2) 0.005(3) 0.0027(17) 0.003(2)
O2 0.064(3) 0.047(3) 0.076(3) -0.020(3) -0.002(3) 0.006(2)
O3 0.124(5) 0.047(3) 0.081(4) -0.020(3) 0.043(3) -0.008(3)
O4 0.091(4) 0.058(4) 0.052(3) 0.002(2) 0.028(3) 0.005(3)
C1 0.040(3) 0.030(3) 0.053(4) -0.008(3) 0.010(3) -0.004(3)
C2 0.042(3) 0.036(3) 0.051(4) -0.001(3) 0.011(3) -0.003(3)
C3 0.053(4) 0.036(4) 0.053(4) 0.014(3) 0.011(3) 0.009(3)
C4 0.040(4) 0.070(5) 0.050(4) 0.003(3) 0.013(3) 0.011(3)
C5 0.034(3) 0.042(4) 0.066(4) -0.003(3) 0.005(3) 0.002(3)
C6 0.041(3) 0.041(3) 0.049(3) 0.003(3) 0.004(2) 0.014(3)
C7 0.036(4) 0.084(5) 0.065(5) -0.010(4) 0.005(3) 0.000(4)
C8 0.041(4) 0.072(5) 0.081(5) -0.013(4) 0.012(4) -0.009(4)
C9 0.043(4) 0.074(5) 0.083(5) -0.003(4) 0.021(4) -0.006(4)
C10 0.037(3) 0.059(5) 0.052(4) 0.006(3) 0.015(3) 0.002(3)
C11 0.055(4) 0.053(5) 0.047(3) 0.003(4) -0.002(3) 0.016(4)
C12 0.059(4) 0.065(6) 0.056(4) -0.018(3) 0.007(4) -0.001(4)
C13 0.044(4) 0.077(6) 0.041(3) -0.005(3) -0.002(3) 0.005(3)
C14 0.051(4) 0.073(6) 0.064(5) 0.032(4) 0.010(4) 0.013(4)
C15 0.049(4) 0.051(4) 0.062(4) 0.016(3) 0.012(3) 0.001(3)
C16 0.043(3) 0.035(4) 0.047(3) 0.000(3) 0.004(3) 0.004(3)
C17 0.089(6) 0.108(7) 0.057(5) 0.000(4) 0.035(5) 0.019(5)

loop_
_atom_type_symbol
_atom_type_description
_atom_type_scat_dispersion_real
_atom_type_scat_dispersion_imag
_atom_type_scat_source
C C 0.0033 0.0016 'International Tables Vol C Tables 4.2.6.8 and 6.1.1.4'
H H 0.0000 0.0000 'International Tables Vol C Tables 4.2.6.8 and 6.1.1.4'
O O 0.0106 0.0060 'International Tables Vol C Tables 4.2.6.8 and 6.1.1.4'
Br Br -0.2901 2.4595 'International Tables Vol C Tables 4.2.6.8 and 6.1.1.4'

loop_
_geom_angle_atom_site_label_1
_geom_angle_atom_site_label_2
_geom_angle_atom_site_label_3
_geom_angle
C1 O1 H1 109.5
C16 O4 C17 117.4(6)
O1 C1 C2 105.6(5)
O1 C1 C6 110.5(5)
C2 C1 C6 112.4(5)
O1 C1 C16 109.5(5)
C2 C1 C16 109.7(5)
C6 C1 C16 109.0(5)
C1 C2 C3 113.8(5)
C1 C2 H2A 108.8
C3 C2 H2A 108.8
C1 C2 H2B 108.8
C3 C2 H2B 108.8
H2A C2 H2B 107.7
C10 C3 C2 111.4(5)
C10 C3 C4 113.1(6)
C2 C3 C4 113.9(5)
C10 C3 H3 105(4)
C2 C3 H3 104(4)
C4 C3 H3 108(4)
C5 C4 C9 104.0(6)
C5 C4 C3 112.7(5)
C9 C4 C3 112.9(6)
C5 C4 H4 99(4)
C9 C4 H4 110(4)
C3 C4 H4 116(4)
O2 C5 C6 123.9(6)
O2 C5 C4 123.3(6)
C6 C5 C4 112.6(6)
C5 C6 C7 107.3(5)
C5 C6 C1 107.7(5)
C7 C6 C1 118.3(6)
C5 C6 H6 113(5)
C7 C6 H6 97(5)
C1 C6 H6 113(5)
C8 C7 C6 114.8(6)
C8 C7 H7A 108.6
C6 C7 H7A 108.6
C8 C7 H7B 108.6
C6 C7 H7B 108.6
H7A C7 H7B 107.5
C7 C8 C9 113.6(6)
C7 C8 H8A 108.8
C9 C8 H8A 108.8
C7 C8 H8B 108.8
C9 C8 H8B 108.8
H8A C8 H8B 107.7
C8 C9 C4 113.6(6)
C8 C9 H9A 108.8
C4 C9 H9A 108.8
C8 C9 H9B 108.8
C4 C9 H9B 108.8
H9A C9 H9B 107.7
C11 C10 C15 117.9(6)
C11 C10 C3 124.0(6)
C15 C10 C3 118.1(6)
C10 C11 C12 119.1(6)
C10 C11 H11 120.4
C12 C11 H11 120.4
C13 C12 C11 120.8(7)
C13 C12 H12 119.6
C11 C12 H12 119.6
C12 C13 C14 121.0(6)
C12 C13 Br 118.7(6)
C14 C13 Br 120.3(6)
C13 C14 C15 119.8(7)
C13 C14 H14 120.1
C15 C14 H14 120.1
C14 C15 C10 121.4(7)
C14 C15 H15 119.3
C10 C15 H15 119.3
O3 C16 O4 122.5(6)
O3 C16 C1 126.2(6)
O4 C16 C1 111.3(5)
O4 C17 H17A 109.5
O4 C17 H17B 109.5
H17A C17 H17B 109.5
O4 C17 H17C 109.5
H17A C17 H17C 109.5
H17B C17 H17C 109.5

loop_
_geom_bond_atom_site_label_1
_geom_bond_atom_site_label_2
_geom_bond_distance
Br C13 1.905(7)
O1 C1 1.401(7)
O1 H1 0.8200
O2 C5 1.216(7)
O3 C16 1.175(7)
O4 C16 1.320(8)
O4 C17 1.425(9)
C1 C2 1.516(8)
C1 C6 1.539(8)
C1 C16 1.539(9)
C2 C3 1.532(8)
C2 H2A 0.9700
C2 H2B 0.9700
C3 C10 1.518(10)
C3 C4 1.554(9)
C3 H3 0.97(2)
C4 C5 1.498(9)
C4 C9 1.541(10)
C4 H4 0.97(2)
C5 C6 1.488(9)
C6 C7 1.523(10)
C6 H6 0.96(2)
C7 C8 1.496(11)
C7 H7A 0.9700
C7 H7B 0.9700
C8 C9 1.528(11)
C8 H8A 0.9700
C8 H8B 0.9700
C9 H9A 0.9700
C9 H9B 0.9700
C10 C11 1.374(11)
C10 C15 1.400(9)
C11 C12 1.406(9)
C11 H11 0.9300
C12 C13 1.343(10)
C12 H12 0.9300
C13 C14 1.344(11)
C14 C15 1.365(10)
C14 H14 0.9300
C15 H15 0.9300
C17 H17A 0.9600
C17 H17B 0.9600
C17 H17C 0.9600

loop_
_geom_hbond_atom_site_label_D
_geom_hbond_atom_site_label_H
_geom_hbond_atom_site_label_A
_geom_hbond_distance_DH
_geom_hbond_distance_HA
_geom_hbond_distance_DA
_geom_hbond_angle_DHA
_geom_hbond_site_symmetry_A
O1 H1 O3 0.82 1.99 2.754(8) 155.7 2_655

loop_
_geom_torsion_atom_site_label_1
_geom_torsion_atom_site_label_2
_geom_torsion_atom_site_label_3
_geom_torsion_atom_site_label_4
_geom_torsion
O1 C1 C2 C3 71.1(6)
C6 C1 C2 C3 -49.5(7)
C16 C1 C2 C3 -171.0(5)
C1 C2 C3 C10 -89.4(6)
C1 C2 C3 C4 39.9(8)
C10 C3 C4 C5 86.6(7)
C2 C3 C4 C5 -41.9(8)
C10 C3 C4 C9 -155.8(6)
C2 C3 C4 C9 75.7(7)
C9 C4 C5 O2 107.2(7)
C3 C4 C5 O2 -130.0(7)
C9 C4 C5 C6 -67.9(7)
C3 C4 C5 C6 54.8(7)
O2 C5 C6 C7 -109.5(8)
C4 C5 C6 C7 65.6(7)
O2 C5 C6 C1 122.1(7)
C4 C5 C6 C1 -62.7(7)
O1 C1 C6 C5 -58.0(6)
C2 C1 C6 C5 59.8(7)
C16 C1 C6 C5 -178.4(5)
O1 C1 C6 C7 -179.8(5)
C2 C1 C6 C7 -62.1(7)
C16 C1 C6 C7 59.8(7)
C5 C6 C7 C8 -50.1(8)
C1 C6 C7 C8 71.9(8)
C6 C7 C8 C9 42.2(9)
C7 C8 C9 C4 -45.9(9)
C5 C4 C9 C8 55.9(8)
C3 C4 C9 C8 -66.7(8)
C2 C3 C10 C11 91.9(7)
C4 C3 C10 C11 -37.9(9)
C2 C3 C10 C15 -85.5(7)
C4 C3 C10 C15 144.7(6)
C15 C10 C11 C12 1.4(9)
C3 C10 C11 C12 -176.0(6)
C10 C11 C12 C13 -0.9(10)
C11 C12 C13 C14 -0.5(11)
C11 C12 C13 Br -179.4(5)
C12 C13 C14 C15 1.4(11)
Br C13 C14 C15 -179.8(5)
C13 C14 C15 C10 -0.8(11)
C11 C10 C15 C14 -0.6(10)
C3 C10 C15 C14 177.0(6)
C17 O4 C16 O3 -7.3(10)
C17 O4 C16 C1 172.5(6)
O1 C1 C16 O3 133.8(7)
C2 C1 C16 O3 18.3(9)
C6 C1 C16 O3 -105.1(8)
O1 C1 C16 O4 -45.9(7)
C2 C1 C16 O4 -161.4(5)
C6 C1 C16 O4 75.1(7)

loop_
_cod_related_entry_id
_cod_related_entry_database
_cod_related_entry_code
1 ChemSpider 30651630
